data_2101019
loop_
_publ_author_name
'Kassner, D.'
'Baur, W. H.'
'Joswig, W.'
'Eichhorn, K.'
'Wendschuh-Josties, M.'
'Kupcik, V.'

_publ_section_title
;
 A test of the importance of weak reflections in resolving a
 space-group ambiguity involving the presence or absence of an
 inversion centre
;
_journal_issue 4
_journal_name_full 'Acta Crystallographica Section B'
_journal_page_first 646
_journal_page_last 654
_journal_paper_doi 10.1107/S010876819300309X
_journal_volume 49
_journal_year 1993
_chemical_formula_sum 'Al4 Ca Fe H2 Li Mg Na O12 Si'
_chemical_formula_weight 397.34
_symmetry_cell_setting monoclinic
_symmetry_space_group_name_Hall 'C -2yc'
_symmetry_space_group_name_H-M 'C 1 c 1'
_cell_angle_alpha 90
_cell_angle_beta 95.484(4)
_cell_angle_gamma 90
_cell_formula_units_Z 4
_cell_length_a 5.1138(2)
_cell_length_b 8.8569(4)
_cell_length_c 19.1851(10)
_cell_volume 864.96(7)
_diffrn_radiation_type Ag
_diffrn_radiation_wavelength 0.5607
_exptl_absorpt_coefficient_mu 0.768
_exptl_crystal_density_diffrn 3.051
_cod_data_source_file sh0027.cif
_cod_data_source_block sh0027a
_cod_original_cell_volume 864.96(12)
_cod_original_formula_sum 'H2 Al4 Ca1 Fe1 Li1 Mg1 Na1 O12 Si1'
_cod_database_code 2101019

loop_
_atom_site_label
_atom_site_fract_x
_atom_site_fract_y
_atom_site_fract_z
_atom_site_U_iso_or_equiv
Ca .50000 .59368(2) .25000 .00994
Al(2) .24793(12) .41685(3) -.00005(3) .00472
Al(3) .75176(12) .58487(3) .00007(3) .00481
Al(11) .96396(10) .42742(4) .14210(2) .00446
Al(22) .04730(10) .24379(4) -.14210(3) .00468
Si(12) .03520(10) .57426(3) -.14475(2) .00422
Si(21) .45452(9) .25689(3) .14471(2) .00410
O(11) .96100(17) .44541(9) .05243(4) .00610
O(12) .04423(18) .56128(9) -.05974(4) .00631
O(21) .39490(17) .25395(7) .05975(5) .00613
O(22) .11932(17) .24913(8) -.05220(4) .00567
O(31) .86384(19) .59802(7) .17752(5) .00693
O(32) .1370(2) .58209(8) .32283(5) .00724
O(41) .26702(16) .77908(8) .16783(4) .00710
O(42) .71246(16) .78451(8) .33196(5) .00743
O(51) .28810(17) .39066(9) .17846(5) .00727
O(52) .73464(18) .39630(9) .32126(5) .00694
O(61) .45296(19) .56631(10) .05133(5) .00742
O(62) .54755(18) .43577(9) -.05129(5) .00791
H(11) .3663 .65500 .06200 .02
H(12) .6325 .34520 -.06040 .02
H(21) .4390 .59100 .09800 .02
H(22) .5610 .60100 .40500 .02
Li .251(2) .7545(8) -.0011(6) .02

loop_
_geom_bond_atom_site_label_1
_geom_bond_atom_site_label_2
_geom_bond_distance
Al(11) O(11) 1.7263(9)
Al(11) O(31) 1.7531(8)
Al(11) O(41) 1.7547(8)
Al(11) O(51) 1.7661(9)
Si(12) O(32) 1.6240(8)
Si(12) O(12) 1.6312(9)
Si(12) O(42) 1.6320(8)
Si(12) O(52) 1.6322(10)
Al(2) O(11) 1.8743(10)
Al(2) O(22) 1.8747(8)
Al(2) O(61) 1.9041(10)
Al(2) O(62) 1.9053(10)
Al(2) O(21) 1.9488(9)
Al(2) O(12) 1.9506(9)
Ca O(31) 2.4272(9)
Ca O(32) 2.4300(10)
Ca O(51) 2.4509(9)
Ca O(52) 2.4599(9)
Ca O(42) 2.4866(8)
Ca O(41) 2.4984(7)
Al(22) O(22) 1.7295(10)
Al(22) O(42) 1.7549(9)
Al(22) O(52) 1.7550(9)
Al(22) O(32) 1.7608(9)
Si(21) O(31) 1.6270(8)
Si(21) O(51) 1.6287(9)
Si(21) O(41) 1.6290(9)
Si(21) O(21) 1.6295(10)
Al(3) O(22) 1.8577(8)
Al(3) O(11) 1.8639(9)
Al(3) O(62) 1.8996(10)
Al(3) O(61) 1.9016(11)
Al(3) O(12) 1.9812(10)
Al(3) O(21) 1.9822(9)
Li O(62) 2.098(9)
Li O(61) 2.157(9)
Li O(11) 2.203(9)
Li O(22) 2.204(10)
Li O(12) 2.256(9)
Li O(21) 2.257(10)
